data_1011299
loop_
_publ_author_name
'Wallbaum, H J'

_publ_section_title 'Ueber das Vanadiumsilicid, V3 Si'
_journal_coden_ASTM ZEMTAE
_journal_name_full 'Zeitschrift fuer Metallkunde'
_journal_page_first 362
_journal_page_last 362
_journal_volume 31
_journal_year 1939
_chemical_formula_structural 'V3 Si'
_chemical_formula_sum 'Si V3'
_chemical_name_systematic 'Vanadium silicide (3/1)'
_space_group_IT_number 223
_symmetry_cell_setting cubic
_symmetry_Int_Tables_number 223
_symmetry_space_group_name_Hall '-P 4n 2 3'
_symmetry_space_group_name_H-M 'P m -3 n'
_cell_angle_alpha 90
_cell_angle_beta 90
_cell_angle_gamma 90
_cell_formula_units_Z 2
_cell_length_a 4.712(3)
_cell_length_b 4.712(3)
_cell_length_c 4.712(3)
_cell_volume 104.6
_exptl_crystal_density_meas 5.67
_cod_database_code 1011299

loop_
_symmetry_equiv_pos_as_xyz
x,y,z
y,z,x
z,x,y
-x,-y,-z
-y,-z,-x
-z,-x,-y
x,-y,-z
y,-z,-x
z,-x,-y
-x,y,z
-y,z,x
-z,x,y
-x,y,-z
-y,z,-x
-z,x,-y
x,-y,z
y,-z,x
z,-x,y
-x,-y,z
-y,-z,x
-z,-x,y
x,y,-z
y,z,-x
z,x,-y
1/2+x,1/2+z,1/2+y
1/2+y,1/2+x,1/2+z
1/2+z,1/2+y,1/2+x
1/2-x,1/2-z,1/2-y
1/2-y,1/2-x,1/2-z
1/2-z,1/2-y,1/2-x
1/2+x,1/2-z,1/2-y
1/2+y,1/2-x,1/2-z
1/2+z,1/2-y,1/2-x
1/2-x,1/2+z,1/2+y
1/2-y,1/2+x,1/2+z
1/2-z,1/2+y,1/2+x
1/2-x,1/2-z,1/2+y
1/2-y,1/2-x,1/2+z
1/2-z,1/2-y,1/2+x
1/2+x,1/2+z,1/2-y
1/2+y,1/2+x,1/2-z
1/2+z,1/2+y,1/2-x
1/2-x,1/2+z,1/2-y
1/2-y,1/2+x,1/2-z
1/2-z,1/2+y,1/2-x
1/2+x,1/2-z,1/2+y
1/2+y,1/2-x,1/2+z
1/2+z,1/2-y,1/2+x

loop_
_atom_site_label
_atom_site_type_symbol
_atom_site_symmetry_multiplicity
_atom_site_Wyckoff_symbol
_atom_site_fract_x
_atom_site_fract_y
_atom_site_fract_z
_atom_site_occupancy
_atom_site_attached_hydrogens
_atom_site_calc_flag
Si1 Si0 2 a 0. 0. 0. 1. 0 d
V1 V0 6 c 0.25 0. 0.5 1. 0 d

loop_
_atom_type_symbol
_atom_type_oxidation_number
Si0 0.000
V0 0.000
